data_4087619
loop_
_publ_author_name
'Comanescu, Cezar C.'
'Iluc, Vlad M.'

_publ_section_title
;
 C--H Activation Reactions of a Nucleophilic Palladium Carbene
;
_journal_issue 19
_journal_name_full Organometallics
_journal_page_first 4684
_journal_paper_doi 10.1021/acs.organomet.5b00414
_journal_volume 34
_journal_year 2015
_chemical_formula_sum 'C33 H42 P2 Pd'
_chemical_formula_weight 607.01
_space_group_IT_number 14
_space_group_name_Hall '-P 2ybc'
_space_group_name_H-M_alt 'P 1 21/c 1'
_symmetry_cell_setting monoclinic
_symmetry_space_group_name_H-M 'P 1 21/c 1'
_atom_sites_solution_hydrogens geom
_atom_sites_solution_primary direct
_atom_sites_solution_secondary difmap
_audit_creation_method SHELXL-97
_cell_angle_alpha 90.00
_cell_angle_beta 103.7290(13)
_cell_angle_gamma 90.00
_cell_formula_units_Z 4
_cell_length_a 20.2923(19)
_cell_length_b 8.5040(8)
_cell_length_c 17.8967(17)
_cell_measurement_temperature 120(2)
_cell_volume 3000.1(5)
_computing_structure_refinement 'SHELXL-97 (Sheldrick, 1997)'
_computing_structure_solution 'SHELXS-97 (Sheldrick, 1990)'
_diffrn_ambient_temperature 120(2)
_diffrn_measured_fraction_theta_full 1.000
_diffrn_measured_fraction_theta_max 1.000
_diffrn_measurement_device_type 'Bruker APEX-II'
_diffrn_radiation_monochromator graphite
_diffrn_radiation_source 'fine-focus sealed tube'
_diffrn_radiation_type MoK\a
_diffrn_radiation_wavelength 0.71073
_diffrn_reflns_av_R_equivalents 0.0227
_diffrn_reflns_av_sigmaI/netI 0.0124
_diffrn_reflns_limit_h_max 24
_diffrn_reflns_limit_h_min -24
_diffrn_reflns_limit_k_max 10
_diffrn_reflns_limit_k_min -10
_diffrn_reflns_limit_l_max 21
_diffrn_reflns_limit_l_min -21
_diffrn_reflns_number 38984
_diffrn_reflns_theta_full 25.00
_diffrn_reflns_theta_max 25.00
_diffrn_reflns_theta_min 2.07
_exptl_absorpt_coefficient_mu 0.745
_exptl_absorpt_correction_T_max 0.7458
_exptl_absorpt_correction_T_min 0.6568
_exptl_absorpt_correction_type multi-scan
_exptl_absorpt_process_details 'Bruker AXS area detector scaling and absorption correction'
_exptl_crystal_density_diffrn 1.344
_exptl_crystal_density_method 'not measured'
_exptl_crystal_description block
_exptl_crystal_F_000 1264
_exptl_crystal_size_max 0.11
_exptl_crystal_size_mid 0.10
_exptl_crystal_size_min 0.09
_refine_diff_density_max 3.068
_refine_diff_density_min -0.910
_refine_diff_density_rms 0.107
_refine_ls_extinction_method none
_refine_ls_goodness_of_fit_ref 1.035
_refine_ls_hydrogen_treatment constr
_refine_ls_matrix_type full
_refine_ls_number_parameters 343
_refine_ls_number_reflns 5272
_refine_ls_number_restraints 0
_refine_ls_restrained_S_all 1.035
_refine_ls_R_factor_all 0.0495
_refine_ls_R_factor_gt 0.0460
_refine_ls_shift/su_max 0.001
_refine_ls_shift/su_mean 0.000
_refine_ls_structure_factor_coef Fsqd
_refine_ls_weighting_details 'calc w=1/[\s^2^(Fo^2^)+(0.0781P)^2^+9.3209P] where P=(Fo^2^+2Fc^2^)/3'
_refine_ls_weighting_scheme calc
_refine_ls_wR_factor_gt 0.1288
_refine_ls_wR_factor_ref 0.1317
_reflns_number_gt 4867
_reflns_number_total 5272
_reflns_threshold_expression >2sigma(I)
_cod_data_source_file om5b00414_si_002.cif
_cod_data_source_block cc188
_cod_original_sg_symbol_H-M P2(1)/c
_cod_database_code 4087619

loop_
_symmetry_equiv_pos_as_xyz
'x, y, z'
'-x, y+1/2, -z+1/2'
'-x, -y, -z'
'x, -y-1/2, z-1/2'

loop_
_atom_site_label
_atom_site_type_symbol
_atom_site_fract_x
_atom_site_fract_y
_atom_site_fract_z
_atom_site_U_iso_or_equiv
_atom_site_adp_type
_atom_site_occupancy
_atom_site_symmetry_multiplicity
_atom_site_calc_flag
_atom_site_refinement_flags
_atom_site_disorder_assembly
_atom_site_disorder_group
Pd Pd 0.76341(12) 0.5446(3) 0.97270(4) 0.0225(3) Uani 0.923(14) 1 d P . .
P1 P 0.70553(5) 0.63118(11) 1.05864(6) 0.0264(2) Uani 1 1 d . A .
Pd1 Pd 0.7443(18) 0.497(4) 0.9742(5) 0.026(5) Uani 0.077(14) 1 d P A 2
P2 P 0.83056(5) 0.39804(12) 0.91320(5) 0.0261(2) Uani 1 1 d . A .
C C 0.8423(2) 0.4987(5) 1.0707(2) 0.0280(8) Uani 1 1 d . A 1
H H 0.8804 0.5681 1.0642 0.034 Uiso 1 1 calc R A 1
C11 C 0.87361(18) 0.2757(5) 0.9938(2) 0.0261(8) Uani 1 1 d . . .
C12 C 0.86895(18) 0.3327(5) 1.0665(2) 0.0284(8) Uani 1 1 d . A .
C13 C 0.8911(2) 0.2313(5) 1.1293(2) 0.0341(9) Uani 1 1 d . . .
H13 H 0.8864 0.2631 1.1786 0.041 Uiso 1 1 calc R A .
C14 C 0.9197(2) 0.0863(5) 1.1214(2) 0.0385(10) Uani 1 1 d . A .
H14 H 0.9344 0.0208 1.1652 0.046 Uiso 1 1 calc R . .
C15 C 0.9270(2) 0.0363(5) 1.0506(3) 0.0383(10) Uani 1 1 d . . .
H15 H 0.9477 -0.0621 1.0456 0.046 Uiso 1 1 calc R A .
C16 C 0.90373(19) 0.1311(5) 0.9865(2) 0.0311(8) Uani 1 1 d . A .
H16 H 0.9084 0.0971 0.9374 0.037 Uiso 1 1 calc R . .
C21 C 0.7651(2) 0.6068(5) 1.1510(2) 0.0289(8) Uani 1 1 d . . .
C23 C 0.8802(2) 0.5494(5) 1.2151(2) 0.0349(9) Uani 1 1 d . . .
H23 H 0.9240 0.5115 1.2137 0.042 Uiso 1 1 calc R A .
C24 C 0.8691(2) 0.6041(5) 1.2838(2) 0.0374(10) Uani 1 1 d . A .
H24 H 0.9051 0.6042 1.3288 0.045 Uiso 1 1 calc R . .
C25 C 0.8058(2) 0.6583(5) 1.2871(2) 0.0362(9) Uani 1 1 d . . .
H25 H 0.7978 0.6936 1.3346 0.043 Uiso 1 1 calc R A .
C26 C 0.7542(2) 0.6611(5) 1.2213(2) 0.0329(9) Uani 1 1 d . A .
H26 H 0.7108 0.7001 1.2235 0.039 Uiso 1 1 calc R . .
C31 C 0.8970(2) 0.4948(6) 0.8746(2) 0.0363(9) Uani 1 1 d . . .
H31 H 0.8733 0.5490 0.8260 0.044 Uiso 1 1 calc R A .
C32 C 0.7886(2) 0.2589(5) 0.8380(2) 0.0356(9) Uani 1 1 d . . .
H32 H 0.8224 0.1772 0.8320 0.043 Uiso 1 1 calc R A .
C33 C 0.9325(2) 0.6219(6) 0.9294(2) 0.0405(10) Uani 1 1 d . A .
H33A H 0.9670 0.6730 0.9076 0.061 Uiso 1 1 calc R . .
H33B H 0.9542 0.5744 0.9790 0.061 Uiso 1 1 calc R . .
H33C H 0.8992 0.7003 0.9368 0.061 Uiso 1 1 calc R . .
C34 C 0.9477(2) 0.3797(7) 0.8532(3) 0.0455(11) Uani 1 1 d . A .
H34A H 0.9231 0.3016 0.8168 0.068 Uiso 1 1 calc R . .
H34B H 0.9731 0.3264 0.8997 0.068 Uiso 1 1 calc R . .
H34C H 0.9792 0.4376 0.8296 0.068 Uiso 1 1 calc R . .
C35 C 0.7303(2) 0.1775(6) 0.8633(3) 0.0445(11) Uani 1 1 d . A .
H35A H 0.6958 0.2555 0.8676 0.067 Uiso 1 1 calc R . .
H35B H 0.7476 0.1269 0.9133 0.067 Uiso 1 1 calc R . .
H35C H 0.7100 0.0979 0.8251 0.067 Uiso 1 1 calc R . .
C36 C 0.7640(2) 0.3441(7) 0.7609(2) 0.0482(12) Uani 1 1 d . A .
H36A H 0.7381 0.2709 0.7228 0.072 Uiso 1 1 calc R . .
H36B H 0.8032 0.3831 0.7433 0.072 Uiso 1 1 calc R . .
H36C H 0.7350 0.4328 0.7674 0.072 Uiso 1 1 calc R . .
C41 C 0.6287(2) 0.5195(6) 1.0607(3) 0.0464(12) Uani 1 1 d . . .
H41 H 0.5919 0.5464 1.0145 0.056 Uiso 1 1 calc R A .
C42 C 0.6846(3) 0.8410(5) 1.0579(3) 0.0488(12) Uani 1 1 d . . .
H42 H 0.6684 0.8631 1.1054 0.059 Uiso 1 1 calc R A .
C43 C 0.6483(3) 0.3405(7) 1.0575(4) 0.0661(16) Uani 1 1 d . A .
H43A H 0.6625 0.3199 1.0098 0.099 Uiso 1 1 calc R . .
H43B H 0.6089 0.2750 1.0590 0.099 Uiso 1 1 calc R . .
H43C H 0.6856 0.3155 1.1017 0.099 Uiso 1 1 calc R . .
C44 C 0.6032(5) 0.5288(16) 1.1270(6) 0.135(5) Uani 1 1 d . A .
H44A H 0.6284 0.4562 1.1661 0.161 Uiso 1 1 calc R . .
H44B H 0.5550 0.5004 1.1142 0.161 Uiso 1 1 calc R . .
H44C H 0.6085 0.6364 1.1472 0.161 Uiso 1 1 calc R . .
C45 C 0.7488(4) 0.9356(6) 1.0631(4) 0.0692(17) Uani 1 1 d . A .
H45A H 0.7685 0.9085 1.0199 0.104 Uiso 1 1 calc R . .
H45B H 0.7813 0.9114 1.1116 0.104 Uiso 1 1 calc R . .
H45C H 0.7379 1.0480 1.0613 0.104 Uiso 1 1 calc R . .
C46 C 0.6305(4) 0.8857(9) 0.9923(4) 0.095(3) Uani 1 1 d . A .
H46A H 0.6451 0.8669 0.9447 0.143 Uiso 1 1 calc R . .
H46B H 0.6200 0.9975 0.9961 0.143 Uiso 1 1 calc R . .
H46C H 0.5900 0.8229 0.9921 0.143 Uiso 1 1 calc R . .
C51 C 0.6875(2) 0.5902(5) 0.8786(2) 0.0327(9) Uani 1 1 d . A .
C52 C 0.6417(2) 0.6116(6) 0.8232(3) 0.0423(11) Uani 1 1 d . . .
C61 C 0.5861(3) 0.6242(8) 0.7565(3) 0.0573(14) Uani 1 1 d . A .
C62 C 0.5795(3) 0.5204(7) 0.6941(3) 0.0509(12) Uani 1 1 d . . .
H62 H 0.6128 0.4414 0.6952 0.061 Uiso 1 1 calc R A .
C63 C 0.5245(3) 0.5324(8) 0.6306(4) 0.0625(15) Uani 1 1 d . A .
H63 H 0.5203 0.4645 0.5876 0.075 Uiso 1 1 calc R . .
C64 C 0.4758(4) 0.6476(11) 0.6322(5) 0.110(3) Uani 1 1 d . . .
H64 H 0.4376 0.6559 0.5899 0.132 Uiso 1 1 calc R A .
C65 C 0.4809(5) 0.7429(16) 0.6893(5) 0.150(5) Uani 1 1 d . A .
H65 H 0.4473 0.8211 0.6883 0.180 Uiso 1 1 calc R . .
C66 C 0.5361(5) 0.7303(14) 0.7524(5) 0.146(5) Uani 1 1 d . . .
H66 H 0.5386 0.7998 0.7945 0.175 Uiso 1 1 calc R A .
C22 C 0.8288(2) 0.5486(4) 1.1476(2) 0.0298(9) Uani 1 1 d . A .

loop_
_atom_site_aniso_label
_atom_site_aniso_U_11
_atom_site_aniso_U_22
_atom_site_aniso_U_33
_atom_site_aniso_U_23
_atom_site_aniso_U_13
_atom_site_aniso_U_12
Pd 0.0251(5) 0.0234(6) 0.0199(2) 0.00053(19) 0.0067(2) 0.0054(5)
P1 0.0286(5) 0.0218(5) 0.0306(5) -0.0046(4) 0.0107(4) 0.0009(4)
Pd1 0.029(8) 0.025(7) 0.020(2) 0.001(3) 0.000(2) 0.011(7)
P2 0.0302(5) 0.0312(5) 0.0161(4) -0.0006(4) 0.0042(4) 0.0096(4)
C 0.0304(19) 0.0305(19) 0.0237(19) -0.0011(16) 0.0076(15) 0.0026(17)
C11 0.0261(18) 0.033(2) 0.0194(17) 0.0020(15) 0.0054(14) 0.0058(15)
C12 0.0258(18) 0.037(2) 0.0232(18) -0.0001(16) 0.0065(14) 0.0048(16)
C13 0.036(2) 0.045(2) 0.0215(18) 0.0066(17) 0.0075(16) 0.0046(18)
C14 0.042(2) 0.039(2) 0.032(2) 0.0140(18) 0.0048(18) 0.0021(19)
C15 0.037(2) 0.027(2) 0.047(3) 0.0038(17) 0.0028(19) 0.0085(17)
C16 0.0303(19) 0.032(2) 0.030(2) -0.0032(16) 0.0050(16) 0.0051(16)
C21 0.035(2) 0.0252(19) 0.030(2) -0.0047(15) 0.0138(16) -0.0024(16)
C23 0.039(2) 0.040(2) 0.028(2) -0.0002(17) 0.0124(18) 0.0005(17)
C24 0.050(3) 0.035(2) 0.026(2) -0.0024(17) 0.0075(18) -0.0108(19)
C25 0.058(3) 0.029(2) 0.026(2) -0.0076(16) 0.0187(19) -0.0088(19)
C26 0.044(2) 0.0249(19) 0.038(2) -0.0064(16) 0.0246(18) -0.0062(17)
C31 0.037(2) 0.045(2) 0.025(2) 0.0091(19) 0.0031(17) 0.005(2)
C32 0.036(2) 0.041(2) 0.027(2) -0.0111(17) 0.0029(16) 0.0092(18)
C33 0.039(2) 0.045(3) 0.034(2) 0.0123(19) 0.0024(18) 0.0003(19)
C34 0.036(2) 0.072(3) 0.031(2) 0.002(2) 0.0126(18) 0.005(2)
C35 0.038(2) 0.046(3) 0.046(3) -0.009(2) 0.0012(19) -0.001(2)
C36 0.045(3) 0.076(4) 0.020(2) -0.012(2) 0.0002(17) 0.010(2)
C41 0.042(3) 0.059(3) 0.037(2) 0.003(2) 0.008(2) -0.025(2)
C42 0.058(3) 0.027(2) 0.065(3) -0.006(2) 0.022(2) 0.014(2)
C43 0.076(4) 0.047(3) 0.069(4) 0.008(3) 0.005(3) -0.024(3)
C44 0.088(6) 0.218(13) 0.098(7) -0.020(7) 0.021(5) -0.066(7)
C45 0.097(5) 0.031(3) 0.083(4) 0.001(3) 0.028(4) -0.019(3)
C46 0.116(6) 0.073(5) 0.079(5) -0.008(4) -0.010(4) 0.053(5)
C51 0.031(2) 0.038(2) 0.032(2) 0.0045(18) 0.0126(18) 0.0048(18)
C52 0.031(2) 0.062(3) 0.033(2) 0.010(2) 0.0063(19) 0.003(2)
C61 0.043(3) 0.083(4) 0.041(3) 0.011(3) 0.000(2) 0.013(3)
C62 0.041(3) 0.056(3) 0.054(3) 0.001(2) 0.008(2) 0.001(2)
C63 0.055(3) 0.075(4) 0.051(3) 0.001(3) 0.000(3) -0.004(3)
C64 0.084(5) 0.114(7) 0.101(6) 0.001(5) -0.038(5) 0.041(5)
C65 0.107(6) 0.213(12) 0.098(6) -0.059(7) -0.037(5) 0.108(8)
C66 0.142(8) 0.197(11) 0.071(5) -0.030(6) -0.030(5) 0.123(8)
C22 0.038(2) 0.030(2) 0.0237(19) -0.0044(15) 0.0128(16) 0.0013(16)

loop_
_atom_type_symbol
_atom_type_description
_atom_type_scat_dispersion_real
_atom_type_scat_dispersion_imag
_atom_type_scat_source
C C 0.0033 0.0016 'International Tables Vol C Tables 4.2.6.8 and 6.1.1.4'
H H 0.0000 0.0000 'International Tables Vol C Tables 4.2.6.8 and 6.1.1.4'
P P 0.1023 0.0942 'International Tables Vol C Tables 4.2.6.8 and 6.1.1.4'
Pd Pd -0.9988 1.0072 'International Tables Vol C Tables 4.2.6.8 and 6.1.1.4'

loop_
_geom_angle_atom_site_label_1
_geom_angle_atom_site_label_2
_geom_angle_atom_site_label_3
_geom_angle
Pd1 Pd C51 77.6(8)
Pd1 Pd C 102.7(8)
C51 Pd C 179.7(2)
Pd1 Pd P1 74.4(9)
C51 Pd P1 95.02(12)
C Pd P1 84.82(11)
Pd1 Pd P2 96.8(9)
C51 Pd P2 97.83(12)
C Pd P2 82.39(11)
P1 Pd P2 162.56(10)
C21 P1 C42 102.8(2)
C21 P1 C41 108.0(2)
C42 P1 C41 107.9(3)
C21 P1 Pd1 107.4(3)
C42 P1 Pd1 128.7(10)
C41 P1 Pd1 101.0(14)
C21 P1 Pd 103.93(13)
C42 P1 Pd 117.85(19)
C41 P1 Pd 115.2(2)
Pd Pd1 C51 86.3(18)
Pd Pd1 P1 91.1(12)
C51 Pd1 P1 98.9(3)
Pd Pd1 P2 69.7(17)
C51 Pd1 P2 94.8(8)
P1 Pd1 P2 155.6(19)
C11 P2 C32 105.23(19)
C11 P2 C31 107.17(18)
C32 P2 C31 105.3(2)
C11 P2 Pd 99.73(12)
C32 P2 Pd 117.85(16)
C31 P2 Pd 119.95(18)
C11 P2 Pd1 95.9(4)
C32 P2 Pd1 107.1(9)
C31 P2 Pd1 133.1(11)
C12 C C22 116.4(3)
C12 C Pd 109.8(3)
C22 C Pd 115.7(3)
C12 C H 104.5
C22 C H 104.5
Pd C H 104.5
C16 C11 C12 121.1(3)
C16 C11 P2 124.5(3)
C12 C11 P2 114.1(3)
C13 C12 C11 116.6(4)
C13 C12 C 125.6(3)
C11 C12 C 117.8(3)
C14 C13 C12 122.0(4)
C14 C13 H13 119.0
C12 C13 H13 119.0
C15 C14 C13 120.5(4)
C15 C14 H14 119.8
C13 C14 H14 119.8
C14 C15 C16 119.4(4)
C14 C15 H15 120.3
C16 C15 H15 120.3
C15 C16 C11 120.3(4)
C15 C16 H16 119.9
C11 C16 H16 119.9
C22 C21 C26 119.9(4)
C22 C21 P1 115.1(3)
C26 C21 P1 124.4(3)
C24 C23 C22 121.6(4)
C24 C23 H23 119.2
C22 C23 H23 119.2
C25 C24 C23 120.1(4)
C25 C24 H24 120.0
C23 C24 H24 120.0
C26 C25 C24 119.7(4)
C26 C25 H25 120.2
C24 C25 H25 120.2
C25 C26 C21 120.7(4)
C25 C26 H26 119.7
C21 C26 H26 119.7
C33 C31 C34 111.7(4)
C33 C31 P2 110.6(3)
C34 C31 P2 113.6(3)
C33 C31 H31 106.8
C34 C31 H31 106.8
P2 C31 H31 106.8
C35 C32 C36 111.7(4)
C35 C32 P2 109.3(3)
C36 C32 P2 110.5(3)
C35 C32 H32 108.4
C36 C32 H32 108.4
P2 C32 H32 108.4
C31 C33 H33A 109.5
C31 C33 H33B 109.5
H33A C33 H33B 109.5
C31 C33 H33C 109.5
H33A C33 H33C 109.5
H33B C33 H33C 109.5
C31 C34 H34A 109.5
C31 C34 H34B 109.5
H34A C34 H34B 109.5
C31 C34 H34C 109.5
H34A C34 H34C 109.5
H34B C34 H34C 109.5
C32 C35 H35A 109.5
C32 C35 H35B 109.5
H35A C35 H35B 109.5
C32 C35 H35C 109.5
H35A C35 H35C 109.5
H35B C35 H35C 109.5
C32 C36 H36A 109.5
C32 C36 H36B 109.5
H36A C36 H36B 109.5
C32 C36 H36C 109.5
H36A C36 H36C 109.5
H36B C36 H36C 109.5
C44 C41 C43 103.4(7)
C44 C41 P1 118.2(5)
C43 C41 P1 106.0(4)
C44 C41 H41 109.6
C43 C41 H41 109.6
P1 C41 H41 109.6
C46 C42 C45 112.6(6)
C46 C42 P1 112.9(4)
C45 C42 P1 108.8(4)
C46 C42 H42 107.4
C45 C42 H42 107.4
P1 C42 H42 107.4
C41 C43 H43A 109.5
C41 C43 H43B 109.5
H43A C43 H43B 109.5
C41 C43 H43C 109.5
H43A C43 H43C 109.5
H43B C43 H43C 109.5
C41 C44 H44A 109.5
C41 C44 H44B 109.5
H44A C44 H44B 109.5
C41 C44 H44C 109.5
H44A C44 H44C 109.5
H44B C44 H44C 109.5
C42 C45 H45A 109.5
C42 C45 H45B 109.5
H45A C45 H45B 109.5
C42 C45 H45C 109.5
H45A C45 H45C 109.5
H45B C45 H45C 109.5
C42 C46 H46A 109.5
C42 C46 H46B 109.5
H46A C46 H46B 109.5
C42 C46 H46C 109.5
H46A C46 H46C 109.5
H46B C46 H46C 109.5
C52 C51 Pd1 161.5(16)
C52 C51 Pd 177.6(4)
C51 C52 C61 175.5(6)
C66 C61 C62 116.6(6)
C66 C61 C52 121.9(6)
C62 C61 C52 121.4(5)
C63 C62 C61 120.6(5)
C63 C62 H62 119.7
C61 C62 H62 119.7
C62 C63 C64 117.9(6)
C62 C63 H63 121.1
C64 C63 H63 121.1
C65 C64 C63 122.2(7)
C65 C64 H64 118.9
C63 C64 H64 118.9
C64 C65 C66 119.5(8)
C64 C65 H65 120.3
C66 C65 H65 120.3
C61 C66 C65 123.2(8)
C61 C66 H66 118.4
C65 C66 H66 118.4
C23 C22 C21 118.1(4)
C23 C22 C 121.5(4)
C21 C22 C 120.2(4)

loop_
_geom_bond_atom_site_label_1
_geom_bond_atom_site_label_2
_geom_bond_distance
Pd Pd1 0.57(5)
Pd C51 2.033(4)
Pd C 2.112(4)
Pd P1 2.2680(13)
Pd P2 2.2877(11)
P1 C21 1.814(4)
P1 C42 1.834(4)
P1 C41 1.834(4)
P1 Pd1 2.185(9)
Pd1 C51 1.989(9)
Pd1 P2 2.42(2)
P2 C11 1.825(4)
P2 C32 1.841(4)
P2 C31 1.847(5)
C C12 1.520(6)
C C22 1.528(5)
C H 1.0000
C11 C16 1.393(5)
C11 C12 1.413(5)
C12 C13 1.403(5)
C13 C14 1.384(6)
C13 H13 0.9500
C14 C15 1.379(6)
C14 H14 0.9500
C15 C16 1.390(6)
C15 H15 0.9500
C16 H16 0.9500
C21 C22 1.398(6)
C21 C26 1.406(5)
C23 C24 1.383(6)
C23 C22 1.396(6)
C23 H23 0.9500
C24 C25 1.380(7)
C24 H24 0.9500
C25 C26 1.378(6)
C25 H25 0.9500
C26 H26 0.9500
C31 C33 1.521(7)
C31 C34 1.533(7)
C31 H31 1.0000
C32 C35 1.530(7)
C32 C36 1.534(6)
C32 H32 1.0000
C33 H33A 0.9800
C33 H33B 0.9800
C33 H33C 0.9800
C34 H34A 0.9800
C34 H34B 0.9800
C34 H34C 0.9800
C35 H35A 0.9800
C35 H35B 0.9800
C35 H35C 0.9800
C36 H36A 0.9800
C36 H36B 0.9800
C36 H36C 0.9800
C41 C44 1.405(10)
C41 C43 1.577(8)
C41 H41 1.0000
C42 C46 1.454(8)
C42 C45 1.514(8)
C42 H42 1.0000
C43 H43A 0.9800
C43 H43B 0.9800
C43 H43C 0.9800
C44 H44A 0.9800
C44 H44B 0.9800
C44 H44C 0.9800
C45 H45A 0.9800
C45 H45B 0.9800
C45 H45C 0.9800
C46 H46A 0.9800
C46 H46B 0.9800
C46 H46C 0.9800
C51 C52 1.200(6)
C52 C61 1.438(6)
C61 C66 1.346(9)
C61 C62 1.405(8)
C62 C63 1.396(8)
C62 H62 0.9500
C63 C64 1.397(10)
C63 H63 0.9500
C64 C65 1.288(12)
C64 H64 0.9500
C65 C66 1.393(10)
C65 H65 0.9500
C66 H66 0.9500
